data_7001293
loop_
_publ_author_name
'Visvaganesan, Kusalendiran'
'Suresh, Eringathodi'
'Palaniandavar, Mallayan'

_publ_section_title
;
 Highly selective hydroxylation of alkanes catalyzed by
 (\m-oxo)bis(\m-carboxylato)-bridged diiron(iii) complexes: involvement
 of mononuclear iron(iii) species in catalysis
;
_journal_issue 19
_journal_name_full 'Dalton Transactions'
_journal_page_first 3814
_journal_page_last 3823
_journal_paper_doi 10.1039/b901508f
_journal_year 2009
_chemical_formula_sum 'C46 H52 Cl2 Fe2 N6 O13'
_chemical_formula_weight 1079.54
_chemical_name_systematic
;
?
;
_space_group_IT_number 14
_symmetry_cell_setting monoclinic
_symmetry_space_group_name_Hall '-P 2yn'
_symmetry_space_group_name_H-M 'P 1 21/n 1'
_atom_sites_solution_hydrogens geom
_atom_sites_solution_primary direct
_atom_sites_solution_secondary difmap
_audit_creation_method SHELXL-97
_cell_angle_alpha 90.00
_cell_angle_beta 103.900(3)
_cell_angle_gamma 90.00
_cell_formula_units_Z 4
_cell_length_a 12.2855(17)
_cell_length_b 19.283(3)
_cell_length_c 21.682(3)
_cell_measurement_temperature 293(2)
_cell_volume 4986.1(12)
_computing_cell_refinement 'BRUKER SMART'
_computing_data_collection 'BRUKER SMART'
_computing_data_reduction 'BRUKER SAINT'
_computing_molecular_graphics ORTEP
_computing_structure_refinement 'SHELXL-97 (Sheldrick, 1997)'
_computing_structure_solution 'SHELXS-97 (Sheldrick, 1990)'
_diffrn_ambient_temperature 293(2)
_diffrn_measured_fraction_theta_full 0.905
_diffrn_measured_fraction_theta_max 0.905
_diffrn_measurement_device_type 'BRUKER SAMRT APEX CCD DIFFRACTOMETER'
_diffrn_measurement_method 'OMEGA-PHI SCAN'
_diffrn_radiation_monochromator graphite
_diffrn_radiation_source 'fine-focus sealed tube'
_diffrn_radiation_type MoK\a
_diffrn_radiation_wavelength 0.71073
_diffrn_reflns_av_R_equivalents 0.0497
_diffrn_reflns_av_sigmaI/netI 0.0749
_diffrn_reflns_limit_h_max 15
_diffrn_reflns_limit_h_min -15
_diffrn_reflns_limit_k_max 20
_diffrn_reflns_limit_k_min -25
_diffrn_reflns_limit_l_max 28
_diffrn_reflns_limit_l_min -23
_diffrn_reflns_number 29731
_diffrn_reflns_theta_full 28.28
_diffrn_reflns_theta_max 28.28
_diffrn_reflns_theta_min 1.75
_exptl_absorpt_coefficient_mu 0.757
_exptl_absorpt_correction_type SADABS
_exptl_crystal_colour BROWN
_exptl_crystal_density_diffrn 1.438
_exptl_crystal_density_method 'not measured'
_exptl_crystal_description PLATES
_exptl_crystal_F_000 2240
_exptl_crystal_size_max 0.26
_exptl_crystal_size_mid 0.14
_exptl_crystal_size_min 0.08
_refine_diff_density_max 0.643
_refine_diff_density_min -0.312
_refine_diff_density_rms 0.079
_refine_ls_extinction_method none
_refine_ls_goodness_of_fit_ref 1.003
_refine_ls_hydrogen_treatment mixed
_refine_ls_matrix_type full
_refine_ls_number_parameters 626
_refine_ls_number_reflns 11534
_refine_ls_number_restraints 0
_refine_ls_restrained_S_all 1.003
_refine_ls_R_factor_all 0.1241
_refine_ls_R_factor_gt 0.0667
_refine_ls_shift/su_max 0.000
_refine_ls_shift/su_mean 0.000
_refine_ls_structure_factor_coef Fsqd
_refine_ls_weighting_details 'w=1/[\s^2^(Fo^2^)+(0.0881P)^2^+0.0000P] where P=(Fo^2^+2Fc^2^)/3'
_refine_ls_weighting_scheme calc
_refine_ls_wR_factor_gt 0.1523
_refine_ls_wR_factor_ref 0.1778
_reflns_number_gt 6587
_reflns_number_total 11534
_reflns_threshold_expression >2sigma(I)
_cod_data_source_file b901508f.txt
_cod_data_source_block 12mpkvm
_cod_depositor_comments
;
The following automatic conversions were performed:
'_symmetry_cell_setting' value 'Monoclinic' changed to 'monoclinic'
according to '/home/saulius/struct/CIF-dictionaries/cif_core.dic'
dictionary named 'cif_core.dic' version 2.4.1 from 2010-06-29.

Automatic conversion script
Id: cif_fix_enum 1527 2010-12-29 10:47:43Z saulius 

The following automatic conversions were performed:

'_refine_ls_weighting_scheme' value 'calc
w=1/[\s^2^(Fo^2^)+(0.0881P)^2^+0.0000P] where P=(Fo^2^+2Fc^2^)/3' was
changed to 'calc'. New tag '_refine_ls_weighting_details' was
created. The value of the new tag was set to
'w=1/[\s^2^(Fo^2^)+(0.0881P)^2^+0.0000P] where P=(Fo^2^+2Fc^2^)/3'.

Automatic conversion script
Id: cif_fix_values 3143 2015-03-26 13:38:13Z robertas 
;
_cod_original_cell_volume 4986.2(12)
_cod_original_sg_symbol_H-M P21/n
_cod_database_code 7001293

loop_
_symmetry_equiv_pos_as_xyz
'x, y, z'
'-x+1/2, y+1/2, -z+1/2'
'-x, -y, -z'
'x-1/2, -y-1/2, z-1/2'

loop_
_atom_site_label
_atom_site_type_symbol
_atom_site_fract_x
_atom_site_fract_y
_atom_site_fract_z
_atom_site_U_iso_or_equiv
_atom_site_adp_type
_atom_site_occupancy
_atom_site_calc_flag
_atom_site_refinement_flags
_atom_site_disorder_assembly
_atom_site_disorder_group
O7 O 0.0864(5) 0.2309(2) 1.0022(2) 0.168(2) Uani 1 d . . .
Fe1 Fe 0.39665(4) 0.07299(3) 0.19516(2) 0.04419(16) Uani 1 d . . .
Fe2 Fe 0.57141(4) 0.00513(3) 0.30544(2) 0.04489(17) Uani 1 d . . .
Cl1 Cl 0.00931(12) 0.20245(8) 0.94965(7) 0.0890(4) Uani 1 d . . .
O3 O 0.5191(2) -0.07898(13) 0.25128(12) 0.0532(6) Uani 1 d . . .
C33 C 0.4601(3) -0.0786(2) 0.19451(17) 0.0466(9) Uani 1 d . . .
O1 O 0.4504(2) 0.05929(13) 0.27877(11) 0.0498(6) Uani 1 d . . .
O4 O 0.66007(19) 0.03879(14) 0.24250(11) 0.0495(6) Uani 1 d . . .
O2 O 0.4221(2) -0.02377(13) 0.16433(11) 0.0524(6) Uani 1 d . . .
N2 N 0.3121(2) 0.10442(16) 0.09325(13) 0.0445(7) Uani 1 d . . .
N6 N 0.5126(2) -0.04076(17) 0.38118(13) 0.0495(8) Uani 1 d . . .
O5 O 0.54067(19) 0.10649(13) 0.17447(11) 0.0501(6) Uani 1 d . . .
N5 N 0.7162(2) -0.06663(16) 0.35480(14) 0.0489(7) Uani 1 d . . .
N4 N 0.6768(3) 0.07321(17) 0.36932(14) 0.0500(8) Uani 1 d . . .
N1 N 0.3423(2) 0.17662(16) 0.20344(14) 0.0507(8) Uani 1 d . . .
C40 C 0.6385(3) 0.08521(19) 0.20043(16) 0.0430(8) Uani 1 d . . .
C41 C 0.7343(3) 0.11700(19) 0.18001(16) 0.0445(8) Uani 1 d . . .
N3 N 0.2291(2) 0.03600(17) 0.18411(15) 0.0500(8) Uani 1 d . . .
C8 C 0.1581(3) 0.0423(2) 0.12736(18) 0.0495(9) Uani 1 d . . .
C34 C 0.4343(3) -0.1460(2) 0.16199(17) 0.0488(9) Uani 1 d . . .
C21 C 0.7700(3) 0.0483(2) 0.40722(17) 0.0504(9) Uani 1 d . . .
C6 C 0.3349(3) 0.1799(2) 0.09185(17) 0.0530(10) Uani 1 d . . .
H6A H 0.2876 0.2002 0.0538 0.064 Uiso 1 calc R . .
H6B H 0.4125 0.1872 0.0907 0.064 Uiso 1 calc R . .
C46 C 0.8424(3) 0.1084(2) 0.2165(2) 0.0641(11) Uani 1 d . . .
H46 H 0.8547 0.0833 0.2542 0.077 Uiso 1 calc R . .
C13 C 0.3591(3) 0.0646(2) 0.04690(16) 0.0561(10) Uani 1 d . . .
H13A H 0.3390 0.0162 0.0498 0.067 Uiso 1 calc R . .
H13B H 0.4402 0.0675 0.0602 0.067 Uiso 1 calc R . .
C42 C 0.7183(3) 0.1544(2) 0.12445(18) 0.0573(10) Uani 1 d . . .
H42 H 0.6460 0.1607 0.0994 0.069 Uiso 1 calc R . .
C5 C 0.3124(3) 0.2140(2) 0.14925(19) 0.0565(10) Uani 1 d . . .
C23 C 0.6574(3) -0.1241(2) 0.37910(19) 0.0565(10) Uani 1 d . . .
H23A H 0.7113 -0.1507 0.4102 0.068 Uiso 1 calc R . .
H23B H 0.6238 -0.1548 0.3443 0.068 Uiso 1 calc R . .
C35 C 0.3457(3) -0.1524(2) 0.10888(19) 0.0629(11) Uani 1 d . . .
H35 H 0.3018 -0.1139 0.0936 0.075 Uiso 1 calc R . .
C28 C 0.4268(3) -0.0172(2) 0.40285(19) 0.0590(11) Uani 1 d . . .
H28 H 0.3882 0.0217 0.3839 0.071 Uiso 1 calc R . .
C39 C 0.4989(4) -0.2039(2) 0.1833(2) 0.0693(12) Uani 1 d . . .
H39 H 0.5582 -0.2011 0.2191 0.083 Uiso 1 calc R . .
C29 C 0.7789(3) -0.0933(2) 0.30825(19) 0.0558(10) Uani 1 d . . .
H29A H 0.8337 -0.0585 0.3042 0.067 Uiso 1 calc R . .
H29B H 0.7260 -0.0970 0.2672 0.067 Uiso 1 calc R . .
C43 C 0.8077(4) 0.1824(3) 0.1056(2) 0.0736(13) Uani 1 d . . .
H43 H 0.7956 0.2070 0.0677 0.088 Uiso 1 calc R . .
C24 C 0.5686(3) -0.0972(2) 0.40895(18) 0.0550(10) Uani 1 d . . .
C4 C 0.2651(4) 0.2783(3) 0.1482(2) 0.0821(15) Uani 1 d . . .
H4 H 0.2448 0.3033 0.1105 0.099 Uiso 1 calc R . .
O6 O -0.0556(3) 0.2561(2) 0.91688(18) 0.1171(14) Uani 1 d . . .
C1 C 0.3266(4) 0.2048(2) 0.2575(2) 0.0687(12) Uani 1 d . . .
H1 H 0.3484 0.1797 0.2951 0.082 Uiso 1 calc R . .
C44 C 0.9140(4) 0.1746(3) 0.1420(3) 0.0798(14) Uani 1 d . . .
H44 H 0.9742 0.1946 0.1295 0.096 Uiso 1 calc R . .
C30 C 0.8401(4) -0.1628(2) 0.3218(2) 0.0732(13) Uani 1 d . . .
H30 H 0.7843 -0.1983 0.3245 0.088 Uiso 1 calc R . .
C17 C 0.6581(4) 0.1420(2) 0.3685(2) 0.0668(12) Uani 1 d . . .
H17 H 0.5924 0.1594 0.3424 0.080 Uiso 1 calc R . .
C25 C 0.5392(4) -0.1302(2) 0.4591(2) 0.0693(12) Uani 1 d . . .
H25 H 0.5788 -0.1688 0.4780 0.083 Uiso 1 calc R . .
C26 C 0.4508(4) -0.1050(3) 0.4806(2) 0.0782(14) Uani 1 d . . .
H26 H 0.4301 -0.1264 0.5145 0.094 Uiso 1 calc R . .
C19 C 0.8273(4) 0.1601(3) 0.4449(3) 0.0897(16) Uani 1 d . . .
H19 H 0.8776 0.1896 0.4714 0.108 Uiso 1 calc R . .
C20 C 0.8476(4) 0.0915(3) 0.4460(2) 0.0747(13) Uani 1 d . . .
H20 H 0.9124 0.0733 0.4724 0.090 Uiso 1 calc R . .
C14 C 0.3235(4) 0.0862(3) -0.02348(19) 0.0720(13) Uani 1 d . . .
H14 H 0.2518 0.1108 -0.0305 0.086 Uiso 1 calc R . .
C22 C 0.7900(4) -0.0281(2) 0.4089(2) 0.0652(11) Uani 1 d . . .
H22A H 0.7781 -0.0464 0.4485 0.078 Uiso 1 calc R . .
H22B H 0.8677 -0.0365 0.4086 0.078 Uiso 1 calc R . .
C3 C 0.2479(5) 0.3058(3) 0.2042(3) 0.1035(19) Uani 1 d . . .
H3 H 0.2146 0.3491 0.2042 0.124 Uiso 1 calc R . .
C12 C 0.2010(4) -0.0039(2) 0.2278(2) 0.0699(12) Uani 1 d . . .
H12 H 0.2512 -0.0087 0.2672 0.084 Uiso 1 calc R . .
C9 C 0.0573(4) 0.0081(3) 0.1122(2) 0.0737(13) Uani 1 d . . .
H9 H 0.0089 0.0128 0.0722 0.088 Uiso 1 calc R . .
C27 C 0.3931(4) -0.0484(3) 0.4523(2) 0.0704(13) Uani 1 d . . .
H27 H 0.3322 -0.0313 0.4661 0.084 Uiso 1 calc R . .
C18 C 0.7321(4) 0.1867(3) 0.4046(2) 0.0828(14) Uani 1 d . . .
H18 H 0.7189 0.2343 0.4022 0.099 Uiso 1 calc R . .
C31 C 0.8871(5) -0.1798(3) 0.2644(3) 0.111(2) Uani 1 d . . .
H31A H 0.9455 -0.1475 0.2623 0.167 Uiso 1 calc R . .
H31B H 0.8282 -0.1764 0.2263 0.167 Uiso 1 calc R . .
H31C H 0.9169 -0.2260 0.2685 0.167 Uiso 1 calc R . .
C15 C 0.4074(6) 0.1333(4) -0.0422(3) 0.129(2) Uani 1 d . . .
H15A H 0.4767 0.1088 -0.0386 0.193 Uiso 1 calc R . .
H15B H 0.4201 0.1729 -0.0146 0.193 Uiso 1 calc R . .
H15C H 0.3791 0.1483 -0.0853 0.193 Uiso 1 calc R . .
C2 C 0.2802(4) 0.2687(3) 0.2592(2) 0.0923(17) Uani 1 d . . .
H2 H 0.2707 0.2868 0.2973 0.111 Uiso 1 calc R . .
C11 C 0.1005(5) -0.0381(3) 0.2166(3) 0.0938(17) Uani 1 d . . .
H11 H 0.0809 -0.0640 0.2485 0.113 Uiso 1 calc R . .
C10 C 0.0297(5) -0.0334(3) 0.1578(3) 0.0990(18) Uani 1 d . . .
H10 H -0.0372 -0.0582 0.1485 0.119 Uiso 1 calc R . .
C45 C 0.9314(4) 0.1367(3) 0.1976(2) 0.0794(14) Uani 1 d . . .
H45 H 1.0038 0.1303 0.2222 0.095 Uiso 1 calc R . .
C36 C 0.3225(5) -0.2146(3) 0.0789(2) 0.0898(16) Uani 1 d . . .
H36 H 0.2623 -0.2185 0.0437 0.108 Uiso 1 calc R . .
C32 C 0.9317(4) -0.1657(3) 0.3832(3) 0.0991(18) Uani 1 d . . .
H32A H 0.9668 -0.2105 0.3872 0.149 Uiso 1 calc R . .
H32B H 0.8992 -0.1579 0.4187 0.149 Uiso 1 calc R . .
H32C H 0.9866 -0.1305 0.3824 0.149 Uiso 1 calc R . .
O9 O -0.0530(4) 0.1493(3) 0.9682(3) 0.1487(18) Uani 1 d . . .
C38 C 0.4751(5) -0.2658(3) 0.1511(3) 0.0939(17) Uani 1 d . . .
H38 H 0.5202 -0.3043 0.1646 0.113 Uiso 1 calc R . .
O8 O 0.0736(4) 0.1719(3) 0.9131(3) 0.180(3) Uani 1 d . . .
Cl2 Cl 0.39000(11) 0.52702(8) 0.11845(7) 0.0855(4) Uani 1 d . . .
O10 O 0.3592(3) 0.4572(2) 0.1286(2) 0.1223(14) Uani 1 d . . .
O12 O 0.4971(3) 0.5430(3) 0.1542(2) 0.1321(16) Uani 1 d . . .
O11 O 0.3834(5) 0.5407(4) 0.0566(2) 0.183(3) Uani 1 d . . .
O13 O 0.3139(4) 0.5701(3) 0.1403(3) 0.162(2) Uani 1 d . . .
C7 C 0.1889(3) 0.0928(2) 0.08184(19) 0.0612(11) Uani 1 d . . .
H7A H 0.1607 0.0758 0.0389 0.073 Uiso 1 calc R . .
H7B H 0.1525 0.1368 0.0853 0.073 Uiso 1 calc R . .
C37 C 0.3869(6) -0.2714(3) 0.1002(3) 0.0991(18) Uani 1 d . . .
H37 H 0.3703 -0.3138 0.0798 0.119 Uiso 1 calc R . .
C16 C 0.3069(6) 0.0221(3) -0.0653(3) 0.131(3) Uani 1 d . . .
H16A H 0.2823 0.0357 -0.1090 0.196 Uiso 1 calc R . .
H16B H 0.2514 -0.0073 -0.0542 0.196 Uiso 1 calc R . .
H16C H 0.3765 -0.0027 -0.0590 0.196 Uiso 1 calc R . .

loop_
_atom_site_aniso_label
_atom_site_aniso_U_11
_atom_site_aniso_U_22
_atom_site_aniso_U_33
_atom_site_aniso_U_23
_atom_site_aniso_U_13
_atom_site_aniso_U_12
O7 0.213(5) 0.091(3) 0.137(4) -0.020(3) -0.083(4) 0.037(3)
Fe1 0.0457(3) 0.0452(3) 0.0408(3) 0.0057(2) 0.0087(2) 0.0058(2)
Fe2 0.0497(3) 0.0472(3) 0.0365(3) 0.0076(2) 0.0078(2) 0.0029(2)
Cl1 0.0818(9) 0.0801(10) 0.0948(9) -0.0116(8) 0.0012(8) 0.0183(8)
O3 0.0625(16) 0.0452(16) 0.0469(15) 0.0054(12) 0.0036(13) 0.0033(12)
C33 0.046(2) 0.050(2) 0.047(2) 0.0075(18) 0.0180(17) 0.0008(17)
O1 0.0526(14) 0.0569(17) 0.0404(13) 0.0053(11) 0.0124(11) 0.0073(12)
O4 0.0491(14) 0.0562(17) 0.0455(14) 0.0156(12) 0.0159(11) 0.0095(12)
O2 0.0642(16) 0.0461(16) 0.0441(14) 0.0065(12) 0.0076(12) 0.0118(13)
N2 0.0447(16) 0.050(2) 0.0393(16) 0.0021(13) 0.0107(13) 0.0051(14)
N6 0.0497(18) 0.059(2) 0.0399(17) 0.0085(15) 0.0102(14) 0.0002(16)
O5 0.0459(14) 0.0498(16) 0.0527(15) 0.0138(12) 0.0085(12) 0.0050(12)
N5 0.0551(18) 0.0435(19) 0.0465(18) 0.0059(14) 0.0090(15) 0.0021(15)
N4 0.0551(18) 0.048(2) 0.0478(18) 0.0067(14) 0.0144(15) 0.0018(15)
N1 0.0569(19) 0.047(2) 0.0461(18) -0.0040(15) 0.0081(15) 0.0069(15)
C40 0.050(2) 0.040(2) 0.0363(19) 0.0017(15) 0.0064(16) 0.0027(17)
C41 0.050(2) 0.044(2) 0.0410(19) -0.0019(16) 0.0137(17) 0.0028(17)
N3 0.0497(18) 0.050(2) 0.0518(19) 0.0064(15) 0.0147(15) 0.0004(15)
C8 0.051(2) 0.047(2) 0.051(2) -0.0106(18) 0.0142(18) -0.0008(18)
C34 0.058(2) 0.046(2) 0.043(2) 0.0042(17) 0.0154(18) -0.0059(19)
C21 0.048(2) 0.060(3) 0.043(2) 0.0007(18) 0.0117(17) 0.0024(19)
C6 0.065(2) 0.042(2) 0.051(2) 0.0068(17) 0.0099(19) 0.0096(19)
C46 0.055(2) 0.079(3) 0.058(3) 0.008(2) 0.012(2) -0.002(2)
C13 0.071(3) 0.054(3) 0.043(2) -0.0012(18) 0.0127(19) 0.015(2)
C42 0.060(2) 0.058(3) 0.054(2) 0.0091(19) 0.013(2) -0.004(2)
C5 0.061(2) 0.049(3) 0.057(2) -0.0010(19) 0.008(2) 0.007(2)
C23 0.068(2) 0.049(3) 0.056(2) 0.0144(19) 0.021(2) 0.005(2)
C35 0.067(3) 0.062(3) 0.058(3) 0.003(2) 0.012(2) -0.006(2)
C28 0.051(2) 0.076(3) 0.049(2) 0.003(2) 0.0098(19) 0.002(2)
C39 0.091(3) 0.055(3) 0.058(3) 0.003(2) 0.010(2) 0.007(2)
C29 0.054(2) 0.054(3) 0.064(3) 0.0093(19) 0.022(2) 0.0006(19)
C43 0.091(3) 0.073(3) 0.064(3) 0.018(2) 0.032(3) 0.001(3)
C24 0.063(3) 0.055(3) 0.046(2) 0.0061(18) 0.0127(19) -0.003(2)
C4 0.110(4) 0.061(3) 0.067(3) 0.000(2) 0.005(3) 0.031(3)
O6 0.109(3) 0.118(3) 0.100(3) 0.022(2) -0.024(2) 0.025(2)
C1 0.075(3) 0.078(3) 0.051(2) -0.010(2) 0.011(2) 0.013(2)
C44 0.082(3) 0.076(4) 0.095(4) 0.002(3) 0.049(3) -0.011(3)
C30 0.074(3) 0.058(3) 0.095(3) 0.012(2) 0.033(3) 0.012(2)
C17 0.073(3) 0.057(3) 0.070(3) 0.003(2) 0.016(2) 0.006(2)
C25 0.092(3) 0.059(3) 0.064(3) 0.015(2) 0.034(3) -0.002(2)
C26 0.103(4) 0.080(4) 0.058(3) 0.011(3) 0.032(3) -0.017(3)
C19 0.076(3) 0.071(4) 0.110(4) -0.026(3) -0.003(3) -0.009(3)
C20 0.061(3) 0.068(3) 0.086(3) -0.017(3) 0.001(2) 0.001(2)
C14 0.082(3) 0.091(4) 0.045(2) 0.008(2) 0.020(2) 0.034(3)
C22 0.064(3) 0.058(3) 0.064(3) 0.005(2) -0.002(2) 0.003(2)
C3 0.132(5) 0.076(4) 0.092(4) -0.021(3) 0.005(4) 0.047(4)
C12 0.069(3) 0.069(3) 0.073(3) 0.016(2) 0.020(2) -0.009(2)
C9 0.069(3) 0.084(4) 0.068(3) -0.009(3) 0.014(2) -0.022(3)
C27 0.068(3) 0.094(4) 0.057(3) -0.004(3) 0.030(2) -0.008(3)
C18 0.096(4) 0.052(3) 0.097(4) -0.011(3) 0.018(3) -0.004(3)
C31 0.116(4) 0.083(4) 0.161(6) 0.008(4) 0.085(4) 0.022(3)
C15 0.179(6) 0.146(6) 0.083(4) 0.042(4) 0.071(4) 0.010(5)
C2 0.112(4) 0.087(4) 0.073(3) -0.031(3) 0.012(3) 0.039(3)
C11 0.098(4) 0.092(4) 0.094(4) 0.013(3) 0.027(3) -0.038(3)
C10 0.087(4) 0.096(5) 0.112(5) -0.011(4) 0.022(4) -0.048(3)
C45 0.052(3) 0.097(4) 0.092(4) 0.003(3) 0.022(2) -0.001(3)
C36 0.112(4) 0.083(4) 0.064(3) -0.008(3) 0.001(3) -0.025(3)
C32 0.076(3) 0.072(4) 0.141(5) 0.023(3) 0.008(3) 0.028(3)
O9 0.129(4) 0.130(4) 0.183(5) 0.033(4) 0.029(3) 0.000(3)
C38 0.149(5) 0.046(3) 0.084(4) -0.001(3) 0.024(4) 0.014(3)
O8 0.128(4) 0.145(5) 0.292(7) -0.101(5) 0.097(4) -0.019(3)
Cl2 0.0683(8) 0.0934(11) 0.0893(10) -0.0069(8) 0.0080(7) -0.0104(7)
O10 0.128(3) 0.074(3) 0.150(4) -0.008(3) 0.004(3) -0.008(2)
O12 0.088(3) 0.186(5) 0.106(3) -0.035(3) -0.009(2) -0.033(3)
O11 0.211(6) 0.247(7) 0.070(3) 0.001(3) -0.007(3) -0.098(5)
O13 0.123(4) 0.099(4) 0.291(7) 0.024(4) 0.100(4) 0.013(3)
C7 0.051(2) 0.077(3) 0.056(2) 0.011(2) 0.0123(19) -0.001(2)
C37 0.158(6) 0.060(4) 0.076(4) -0.016(3) 0.021(4) -0.018(4)
C16 0.189(7) 0.130(6) 0.060(3) -0.023(4) 0.005(4) 0.032(5)

loop_
_atom_type_symbol
_atom_type_description
_atom_type_scat_dispersion_real
_atom_type_scat_dispersion_imag
_atom_type_scat_source
C C 0.0033 0.0016 'International Tables Vol C Tables 4.2.6.8 and 6.1.1.4'
H H 0.0000 0.0000 'International Tables Vol C Tables 4.2.6.8 and 6.1.1.4'
N N 0.0061 0.0033 'International Tables Vol C Tables 4.2.6.8 and 6.1.1.4'
O O 0.0106 0.0060 'International Tables Vol C Tables 4.2.6.8 and 6.1.1.4'
Fe Fe 0.3463 0.8444 'International Tables Vol C Tables 4.2.6.8 and 6.1.1.4'
Cl Cl 0.1484 0.1585 'International Tables Vol C Tables 4.2.6.8 and 6.1.1.4'

loop_
_geom_angle_atom_site_label_1
_geom_angle_atom_site_label_2
_geom_angle_atom_site_label_3
_geom_angle
_geom_angle_site_symmetry_1
_geom_angle_site_symmetry_3
_geom_angle_publ_flag
O1 Fe1 O2 98.57(11) . . ?
O1 Fe1 O5 98.13(10) . . ?
O2 Fe1 O5 90.48(11) . . ?
O1 Fe1 N1 95.73(12) . . ?
O2 Fe1 N1 165.12(10) . . ?
O5 Fe1 N1 91.58(11) . . ?
O1 Fe1 N3 100.07(11) . . ?
O2 Fe1 N3 82.93(11) . . ?
O5 Fe1 N3 161.37(11) . . ?
N1 Fe1 N3 90.54(12) . . ?
O1 Fe1 N2 170.90(11) . . ?
O2 Fe1 N2 89.75(10) . . ?
O5 Fe1 N2 85.41(10) . . ?
N1 Fe1 N2 75.73(11) . . ?
N3 Fe1 N2 77.18(11) . . ?
O1 Fe2 O3 99.04(11) . . ?
O1 Fe2 O4 97.65(10) . . ?
O3 Fe2 O4 90.74(11) . . ?
O1 Fe2 N4 100.35(12) . . ?
O3 Fe2 N4 160.45(11) . . ?
O4 Fe2 N4 84.23(11) . . ?
O1 Fe2 N6 94.69(11) . . ?
O3 Fe2 N6 89.73(11) . . ?
O4 Fe2 N6 167.42(10) . . ?
N4 Fe2 N6 91.18(12) . . ?
O1 Fe2 N5 170.47(11) . . ?
O3 Fe2 N5 83.67(10) . . ?
O4 Fe2 N5 91.43(10) . . ?
N4 Fe2 N5 77.61(12) . . ?
N6 Fe2 N5 76.13(11) . . ?
O8 Cl1 O6 111.2(4) . . ?
O8 Cl1 O9 106.4(4) . . ?
O6 Cl1 O9 113.9(3) . . ?
O8 Cl1 O7 105.3(4) . . ?
O6 Cl1 O7 108.4(3) . . ?
O9 Cl1 O7 111.2(4) . . ?
C33 O3 Fe2 126.0(2) . . ?
O3 C33 O2 123.8(4) . . ?
O3 C33 C34 117.8(3) . . ?
O2 C33 C34 118.4(3) . . ?
Fe1 O1 Fe2 119.11(13) . . ?
C40 O4 Fe2 130.9(2) . . ?
C33 O2 Fe1 131.4(2) . . ?
C6 N2 C13 112.7(3) . . ?
C6 N2 C7 109.5(3) . . ?
C13 N2 C7 110.7(3) . . ?
C6 N2 Fe1 103.6(2) . . ?
C13 N2 Fe1 110.8(2) . . ?
C7 N2 Fe1 109.2(2) . . ?
C28 N6 C24 118.6(3) . . ?
C28 N6 Fe2 124.9(3) . . ?
C24 N6 Fe2 116.5(2) . . ?
C40 O5 Fe1 125.6(2) . . ?
C23 N5 C22 110.3(3) . . ?
C23 N5 C29 110.7(3) . . ?
C22 N5 C29 112.7(3) . . ?
C23 N5 Fe2 103.0(2) . . ?
C22 N5 Fe2 108.7(2) . . ?
C29 N5 Fe2 110.9(2) . . ?
C21 N4 C17 118.9(4) . . ?
C21 N4 Fe2 118.8(3) . . ?
C17 N4 Fe2 121.9(3) . . ?
C1 N1 C5 118.4(4) . . ?
C1 N1 Fe1 124.5(3) . . ?
C5 N1 Fe1 116.9(2) . . ?
O4 C40 O5 124.3(3) . . ?
O4 C40 C41 117.7(3) . . ?
O5 C40 C41 118.0(3) . . ?
C42 C41 C46 118.6(4) . . ?
C42 C41 C40 121.3(3) . . ?
C46 C41 C40 120.0(3) . . ?
C12 N3 C8 119.2(3) . . ?
C12 N3 Fe1 121.4(3) . . ?
C8 N3 Fe1 118.2(2) . . ?
N3 C8 C9 122.1(4) . . ?
N3 C8 C7 117.0(3) . . ?
C9 C8 C7 120.7(4) . . ?
C39 C34 C35 118.5(4) . . ?
C39 C34 C33 120.7(4) . . ?
C35 C34 C33 120.8(4) . . ?
N4 C21 C20 121.5(4) . . ?
N4 C21 C22 119.0(3) . . ?
C20 C21 C22 119.5(4) . . ?
N2 C6 C5 110.0(3) . . ?
N2 C6 H6A 109.7 . . ?
C5 C6 H6A 109.7 . . ?
N2 C6 H6B 109.7 . . ?
C5 C6 H6B 109.7 . . ?
H6A C6 H6B 108.2 . . ?
C45 C46 C41 120.4(4) . . ?
C45 C46 H46 119.8 . . ?
C41 C46 H46 119.8 . . ?
N2 C13 C14 117.8(3) . . ?
N2 C13 H13A 107.9 . . ?
C14 C13 H13A 107.9 . . ?
N2 C13 H13B 107.9 . . ?
C14 C13 H13B 107.9 . . ?
H13A C13 H13B 107.2 . . ?
C43 C42 C41 120.7(4) . . ?
C43 C42 H42 119.7 . . ?
C41 C42 H42 119.7 . . ?
N1 C5 C4 121.6(4) . . ?
N1 C5 C6 115.1(3) . . ?
C4 C5 C6 123.4(4) . . ?
N5 C23 C24 111.4(3) . . ?
N5 C23 H23A 109.4 . . ?
C24 C23 H23A 109.4 . . ?
N5 C23 H23B 109.4 . . ?
C24 C23 H23B 109.4 . . ?
H23A C23 H23B 108.0 . . ?
C36 C35 C34 120.5(4) . . ?
C36 C35 H35 119.8 . . ?
C34 C35 H35 119.8 . . ?
N6 C28 C27 122.5(4) . . ?
N6 C28 H28 118.7 . . ?
C27 C28 H28 118.7 . . ?
C38 C39 C34 119.7(4) . . ?
C38 C39 H39 120.2 . . ?
C34 C39 H39 120.2 . . ?
N5 C29 C30 118.6(3) . . ?
N5 C29 H29A 107.7 . . ?
C30 C29 H29A 107.7 . . ?
N5 C29 H29B 107.7 . . ?
C30 C29 H29B 107.7 . . ?
H29A C29 H29B 107.1 . . ?
C44 C43 C42 120.6(4) . . ?
C44 C43 H43 119.7 . . ?
C42 C43 H43 119.7 . . ?
N6 C24 C25 121.4(4) . . ?
N6 C24 C23 115.8(3) . . ?
C25 C24 C23 122.7(4) . . ?
C5 C4 C3 119.1(5) . . ?
C5 C4 H4 120.4 . . ?
C3 C4 H4 120.4 . . ?
N1 C1 C2 122.5(4) . . ?
N1 C1 H1 118.7 . . ?
C2 C1 H1 118.7 . . ?
C43 C44 C45 119.3(4) . . ?
C43 C44 H44 120.3 . . ?
C45 C44 H44 120.3 . . ?
C32 C30 C31 111.1(4) . . ?
C32 C30 C29 115.2(4) . . ?
C31 C30 C29 107.1(4) . . ?
C32 C30 H30 107.7 . . ?
C31 C30 H30 107.7 . . ?
C29 C30 H30 107.7 . . ?
N4 C17 C18 122.1(4) . . ?
N4 C17 H17 119.0 . . ?
C18 C17 H17 119.0 . . ?
C26 C25 C24 118.9(4) . . ?
C26 C25 H25 120.5 . . ?
C24 C25 H25 120.5 . . ?
C27 C26 C25 120.0(4) . . ?
C27 C26 H26 120.0 . . ?
C25 C26 H26 120.0 . . ?
C20 C19 C18 120.2(5) . . ?
C20 C19 H19 119.9 . . ?
C18 C19 H19 119.9 . . ?
C19 C20 C21 118.9(4) . . ?
C19 C20 H20 120.6 . . ?
C21 C20 H20 120.6 . . ?
C15 C14 C16 109.6(5) . . ?
C15 C14 C13 112.4(4) . . ?
C16 C14 C13 109.7(4) . . ?
C15 C14 H14 108.4 . . ?
C16 C14 H14 108.4 . . ?
C13 C14 H14 108.4 . . ?
C21 C22 N5 113.9(3) . . ?
C21 C22 H22A 108.8 . . ?
N5 C22 H22A 108.8 . . ?
C21 C22 H22B 108.8 . . ?
N5 C22 H22B 108.8 . . ?
H22A C22 H22B 107.7 . . ?
C2 C3 C4 119.4(5) . . ?
C2 C3 H3 120.3 . . ?
C4 C3 H3 120.3 . . ?
N3 C12 C11 122.0(5) . . ?
N3 C12 H12 119.0 . . ?
C11 C12 H12 119.0 . . ?
C8 C9 C10 118.1(5) . . ?
C8 C9 H9 121.0 . . ?
C10 C9 H9 121.0 . . ?
C26 C27 C28 118.6(4) . . ?
C26 C27 H27 120.7 . . ?
C28 C27 H27 120.7 . . ?
C17 C18 C19 118.4(5) . . ?
C17 C18 H18 120.8 . . ?
C19 C18 H18 120.8 . . ?
C30 C31 H31A 109.5 . . ?
C30 C31 H31B 109.5 . . ?
H31A C31 H31B 109.5 . . ?
C30 C31 H31C 109.5 . . ?
H31A C31 H31C 109.5 . . ?
H31B C31 H31C 109.5 . . ?
C14 C15 H15A 109.5 . . ?
C14 C15 H15B 109.5 . . ?
H15A C15 H15B 109.5 . . ?
C14 C15 H15C 109.5 . . ?
H15A C15 H15C 109.5 . . ?
H15B C15 H15C 109.5 . . ?
C1 C2 C3 119.0(5) . . ?
C1 C2 H2 120.5 . . ?
C3 C2 H2 120.5 . . ?
C10 C11 C12 118.7(5) . . ?
C10 C11 H11 120.7 . . ?
C12 C11 H11 120.7 . . ?
C11 C10 C9 119.9(5) . . ?
C11 C10 H10 120.0 . . ?
C9 C10 H10 120.0 . . ?
C46 C45 C44 120.3(4) . . ?
C46 C45 H45 119.8 . . ?
C44 C45 H45 119.8 . . ?
C35 C36 C37 120.5(5) . . ?
C35 C36 H36 119.7 . . ?
C37 C36 H36 119.7 . . ?
C30 C32 H32A 109.5 . . ?
C30 C32 H32B 109.5 . . ?
H32A C32 H32B 109.5 . . ?
C30 C32 H32C 109.5 . . ?
H32A C32 H32C 109.5 . . ?
H32B C32 H32C 109.5 . . ?
C37 C38 C39 120.9(5) . . ?
C37 C38 H38 119.6 . . ?
C39 C38 H38 119.6 . . ?
O11 Cl2 O12 109.5(3) . . ?
O11 Cl2 O13 109.4(4) . . ?
O12 Cl2 O13 107.2(3) . . ?
O11 Cl2 O10 112.4(3) . . ?
O12 Cl2 O10 111.9(3) . . ?
O13 Cl2 O10 106.3(3) . . ?
N2 C7 C8 113.3(3) . . ?
N2 C7 H7A 108.9 . . ?
C8 C7 H7A 108.9 . . ?
N2 C7 H7B 108.9 . . ?
C8 C7 H7B 108.9 . . ?
H7A C7 H7B 107.7 . . ?
C38 C37 C36 119.9(5) . . ?
C38 C37 H37 120.1 . . ?
C36 C37 H37 120.1 . . ?
C14 C16 H16A 109.5 . . ?
C14 C16 H16B 109.5 . . ?
H16A C16 H16B 109.5 . . ?
C14 C16 H16C 109.5 . . ?
H16A C16 H16C 109.5 . . ?
H16B C16 H16C 109.5 . . ?

loop_
_geom_bond_atom_site_label_1
_geom_bond_atom_site_label_2
_geom_bond_distance
_geom_bond_site_symmetry_2
_geom_bond_publ_flag
O7 Cl1 1.405(4) . ?
Fe1 O1 1.794(2) . ?
Fe1 O2 2.031(3) . ?
Fe1 O5 2.032(2) . ?
Fe1 N1 2.128(3) . ?
Fe1 N3 2.137(3) . ?
Fe1 N2 2.286(3) . ?
Fe2 O1 1.795(2) . ?
Fe2 O3 2.015(3) . ?
Fe2 O4 2.046(2) . ?
Fe2 N4 2.111(3) . ?
Fe2 N6 2.138(3) . ?
Fe2 N5 2.305(3) . ?
Cl1 O8 1.378(5) . ?
Cl1 O6 1.392(4) . ?
Cl1 O9 1.396(5) . ?
O3 C33 1.269(4) . ?
C33 O2 1.272(4) . ?
C33 C34 1.475(5) . ?
O4 C40 1.260(4) . ?
N2 C6 1.483(5) . ?
N2 C13 1.488(4) . ?
N2 C7 1.490(5) . ?
N6 C28 1.333(5) . ?
N6 C24 1.350(5) . ?
O5 C40 1.267(4) . ?
N5 C23 1.487(5) . ?
N5 C22 1.496(5) . ?
N5 C29 1.500(5) . ?
N4 C21 1.328(4) . ?
N4 C17 1.345(5) . ?
N1 C1 1.347(5) . ?
N1 C5 1.352(5) . ?
C40 C41 1.485(5) . ?
C41 C42 1.377(5) . ?
C41 C46 1.383(5) . ?
N3 C12 1.329(5) . ?
N3 C8 1.332(5) . ?
C8 C9 1.371(5) . ?
C8 C7 1.499(5) . ?
C34 C39 1.385(6) . ?
C34 C35 1.387(5) . ?
C21 C20 1.388(6) . ?
C21 C22 1.492(6) . ?
C6 C5 1.492(5) . ?
C6 H6A 0.9700 . ?
C6 H6B 0.9700 . ?
C46 C45 1.370(6) . ?
C46 H46 0.9300 . ?
C13 C14 1.540(5) . ?
C13 H13A 0.9700 . ?
C13 H13B 0.9700 . ?
C42 C43 1.371(6) . ?
C42 H42 0.9300 . ?
C5 C4 1.367(6) . ?
C23 C24 1.489(5) . ?
C23 H23A 0.9700 . ?
C23 H23B 0.9700 . ?
C35 C36 1.362(7) . ?
C35 H35 0.9300 . ?
C28 C27 1.377(6) . ?
C28 H28 0.9300 . ?
C39 C38 1.377(6) . ?
C39 H39 0.9300 . ?
C29 C30 1.530(6) . ?
C29 H29A 0.9700 . ?
C29 H29B 0.9700 . ?
C43 C44 1.361(6) . ?
C43 H43 0.9300 . ?
C24 C25 1.381(5) . ?
C4 C3 1.386(7) . ?
C4 H4 0.9300 . ?
C1 C2 1.362(6) . ?
C1 H1 0.9300 . ?
C44 C45 1.382(7) . ?
C44 H44 0.9300 . ?
C30 C32 1.523(6) . ?
C30 C31 1.528(7) . ?
C30 H30 0.9800 . ?
C17 C18 1.357(6) . ?
C17 H17 0.9300 . ?
C25 C26 1.370(6) . ?
C25 H25 0.9300 . ?
C26 C27 1.363(7) . ?
C26 H26 0.9300 . ?
C19 C20 1.344(6) . ?
C19 C18 1.382(6) . ?
C19 H19 0.9300 . ?
C20 H20 0.9300 . ?
C14 C15 1.501(7) . ?
C14 C16 1.517(7) . ?
C14 H14 0.9800 . ?
C22 H22A 0.9700 . ?
C22 H22B 0.9700 . ?
C3 C2 1.367(7) . ?
C3 H3 0.9300 . ?
C12 C11 1.369(6) . ?
C12 H12 0.9300 . ?
C9 C10 1.376(7) . ?
C9 H9 0.9300 . ?
C27 H27 0.9300 . ?
C18 H18 0.9300 . ?
C31 H31A 0.9600 . ?
C31 H31B 0.9600 . ?
C31 H31C 0.9600 . ?
C15 H15A 0.9600 . ?
C15 H15B 0.9600 . ?
C15 H15C 0.9600 . ?
C2 H2 0.9300 . ?
C11 C10 1.363(7) . ?
C11 H11 0.9300 . ?
C10 H10 0.9300 . ?
C45 H45 0.9300 . ?
C36 C37 1.364(8) . ?
C36 H36 0.9300 . ?
C32 H32A 0.9600 . ?
C32 H32B 0.9600 . ?
C32 H32C 0.9600 . ?
C38 C37 1.352(7) . ?
C38 H38 0.9300 . ?
Cl2 O11 1.350(5) . ?
Cl2 O12 1.392(4) . ?
Cl2 O13 1.414(5) . ?
Cl2 O10 1.431(4) . ?
C7 H7A 0.9700 . ?
C7 H7B 0.9700 . ?
C37 H37 0.9300 . ?
C16 H16A 0.9600 . ?
C16 H16B 0.9600 . ?
C16 H16C 0.9600 . ?
